data_7720138
loop_
_publ_author_name
'Sun, Zhiwen'
'Wang, Ji'
'Nie, Qingling'
'Li, Na'
'Liu, Zhihua'
'Yang, Xiao-Juan'
'Zhao, Wei'
'Wu, Biao'

_publ_section_title
;
 Bicarbonate anion coordination assisted CO<sub>2</sub> capture by using
 urea-morpholine hybrid receptors in water.
;
_journal_issue 9
_journal_name_full 'Dalton transactions (Cambridge, England : 2003)'
_journal_page_first 3703
_journal_page_last 3708
_journal_paper_doi 10.1039/d5dt03056k
_journal_volume 55
_journal_year 2026
_chemical_formula_moiety 'C14 H28 N6 O4'
_chemical_formula_sum 'C14 H28 N6 O4'
_chemical_formula_weight 344.42
_space_group_crystal_system triclinic
_space_group_IT_number 2
_space_group_name_Hall '-P 1'
_space_group_name_H-M_alt 'P -1'
_atom_sites_solution_hydrogens geom
_audit_creation_date 2024-08-21
_audit_creation_method
;
Olex2 1.5
(compiled 2023.08.24 svn.re1ec1418 for OlexSys, GUI svn.r6817)
;
_audit_update_record
;
2025-12-19 deposited with the CCDC.	2026-01-30 downloaded from the CCDC.
;
_cell_angle_alpha 84.098(6)
_cell_angle_beta 89.986(7)
_cell_angle_gamma 87.342(7)
_cell_formula_units_Z 2
_cell_length_a 5.5769(13)
_cell_length_b 9.0107(18)
_cell_length_c 17.242(4)
_cell_measurement_reflns_used 1421
_cell_measurement_temperature 180.00
_cell_measurement_theta_max 22.61
_cell_measurement_theta_min 2.38
_cell_volume 860.9(3)
_computing_cell_refinement 'SAINT V8.38A (Bruker, 2018)'
_computing_data_reduction 'SAINT V8.38A (Bruker, 2018)'
_computing_molecular_graphics 'Olex2 1.5 (Dolomanov et al., 2009)'
_computing_publication_material 'Olex2 1.5 (Dolomanov et al., 2009)'
_computing_structure_refinement 'SHELXL 2019/3 (Sheldrick, 2015)'
_computing_structure_solution 'SHELXT 2014/5 (Sheldrick, 2014)'
_diffrn_ambient_temperature 180.00
_diffrn_measured_fraction_theta_full 0.996
_diffrn_measured_fraction_theta_max 0.992
_diffrn_measurement_device_type 'Bruker APEX-II CCD'
_diffrn_measurement_method '\f and \w scans'
_diffrn_radiation_type MoK\a
_diffrn_radiation_wavelength 0.71073
_diffrn_reflns_av_R_equivalents 0.1069
_diffrn_reflns_av_unetI/netI 0.1254
_diffrn_reflns_Laue_measured_fraction_full 0.996
_diffrn_reflns_Laue_measured_fraction_max 0.992
_diffrn_reflns_limit_h_max 6
_diffrn_reflns_limit_h_min -6
_diffrn_reflns_limit_k_max 10
_diffrn_reflns_limit_k_min -10
_diffrn_reflns_limit_l_max 20
_diffrn_reflns_limit_l_min -20
_diffrn_reflns_number 9955
_diffrn_reflns_point_group_measured_fraction_full 0.996
_diffrn_reflns_point_group_measured_fraction_max 0.992
_diffrn_reflns_theta_full 25.242
_diffrn_reflns_theta_max 25.460
_diffrn_reflns_theta_min 2.375
_diffrn_source_current 1.0
_diffrn_source_power 0.05
_diffrn_source_voltage 50.0
_diffrn_standards_number 0
_exptl_absorpt_coefficient_mu 0.099
_exptl_absorpt_correction_T_max 0.7452
_exptl_absorpt_correction_T_min 0.5453
_exptl_absorpt_correction_type none
_exptl_absorpt_process_details
;
SADABS-2016/2 (Bruker,2016/2) was used for absorption correction.
wR2(int) was 0.1298 before and 0.0670 after correction.
The Ratio of minimum to maximum transmission is 0.7317.
The \l/2 correction factor is Not present.
;
_exptl_crystal_colour white
_exptl_crystal_density_diffrn 1.329
_exptl_crystal_description needle
_exptl_crystal_F_000 372
_exptl_crystal_size_max 0.18
_exptl_crystal_size_mid 0.09
_exptl_crystal_size_min 0.12
_refine_diff_density_max 0.406
_refine_diff_density_min -0.440
_refine_diff_density_rms 0.061
_refine_ls_extinction_method none
_refine_ls_goodness_of_fit_ref 0.995
_refine_ls_hydrogen_treatment constr
_refine_ls_matrix_type full
_refine_ls_number_parameters 217
_refine_ls_number_reflns 3164
_refine_ls_number_restraints 0
_refine_ls_restrained_S_all 0.995
_refine_ls_R_factor_all 0.1311
_refine_ls_R_factor_gt 0.0568
_refine_ls_shift/su_max 0.000
_refine_ls_shift/su_mean 0.000
_refine_ls_structure_factor_coef Fsqd
_refine_ls_weighting_details 'w=1/[\s^2^(Fo^2^)+(0.0591P)^2^] where P=(Fo^2^+2Fc^2^)/3'
_refine_ls_weighting_scheme calc
_refine_ls_wR_factor_gt 0.1192
_refine_ls_wR_factor_ref 0.1434
_reflns_Friedel_coverage 0.000
_reflns_number_gt 1778
_reflns_number_total 3164
_reflns_threshold_expression 'I > 2\s(I)'
_cod_data_source_file d5dt03056k2.cif
_cod_data_source_block 1_a
_cod_depositor_comments 'Adding full bibliography for 7720137--7720140.cif.'
_cod_database_code 7720138
_shelx_shelxl_version_number 2019/3
_shelx_space_group_comment
;
The symmetry employed for this shelxl refinement is uniquely defined
by the following loop, which should always be used as a source of
symmetry information in preference to the above space-group names.
They are only intended as comments.
;
_olex2_refinement_description
;
1. Fixed Uiso
 At 1.2 times of:
  All C(H,H) groups, All N(H) groups
2.a Secondary CH2 refined with riding coordinates:
 C00D(H00B,H00C), C00E(H00D,H00E), C00F(H00F,H00G), C00G(H00H,H00I), C00H(H00J,
 H00K), C00I(H00L,H00M), C00J(H00N,H00O), C00K(H00P,H00Q), C00L(H00R,H00S),
 C00M(H00T,H00U), C00N(H00V,H00W), C00O(H00X,H00Y)
2.b Aromatic/amide H refined with riding coordinates:
 N005(H005), N007(H007), N008(H008), N00A(H00A)
;
_olex2_submission_special_instructions 'No special instructions were received'

loop_
_space_group_symop_operation_xyz
'x, y, z'
'-x, -y, -z'

loop_
_atom_site_label
_atom_site_type_symbol
_atom_site_fract_x
_atom_site_fract_y
_atom_site_fract_z
_atom_site_U_iso_or_equiv
_atom_site_adp_type
_atom_site_occupancy
_atom_site_site_symmetry_order
_atom_site_calc_flag
_atom_site_refinement_flags_posn
_atom_site_refinement_flags_adp
_atom_site_refinement_flags_occupancy
_atom_site_disorder_assembly
_atom_site_disorder_group
O001 O 0.7367(3) 0.4739(2) 0.43875(11) 0.0212(5) Uani 1 1 d . . . . .
O002 O 0.7503(3) 1.0223(2) 0.57133(11) 0.0245(5) Uani 1 1 d . . . . .
O003 O -0.2356(4) 0.6353(2) 0.12335(12) 0.0302(6) Uani 1 1 d . . . . .
O004 O 0.4180(4) 0.8422(2) 0.97556(11) 0.0345(6) Uani 1 1 d . . . . .
N005 N 0.8163(4) 0.8340(2) 0.49569(13) 0.0195(6) Uani 1 1 d . . . . .
H005 H 0.874199 0.893269 0.457134 0.023 Uiso 1 1 calc R U . . .
N006 N 0.1685(4) 0.6458(2) 0.22480(13) 0.0182(6) Uani 1 1 d . . . . .
N007 N 0.5248(4) 0.6924(3) 0.40385(13) 0.0199(6) Uani 1 1 d . . . . .
H007 H 0.512051 0.789228 0.407231 0.024 Uiso 1 1 calc R U . . .
N008 N 0.8324(4) 0.6800(2) 0.49368(13) 0.0205(6) Uani 1 1 d . . . . .
H008 H 0.933090 0.626097 0.525638 0.025 Uiso 1 1 calc R U . . .
N009 N 0.4701(4) 0.7921(3) 0.81558(13) 0.0212(6) Uani 1 1 d . . . . .
N00A N 0.5562(4) 0.8062(3) 0.60008(14) 0.0260(6) Uani 1 1 d . . . . .
H00A H 0.521848 0.720873 0.583085 0.031 Uiso 1 1 calc R U . . .
C00B C 0.7089(5) 0.8934(3) 0.55857(16) 0.0192(7) Uani 1 1 d . . . . .
C00C C 0.6976(5) 0.6095(3) 0.44389(15) 0.0170(7) Uani 1 1 d . . . . .
C00D C 0.2965(5) 0.7252(3) 0.28115(16) 0.0205(7) Uani 1 1 d . . . . .
H00B H 0.195118 0.812000 0.294469 0.025 Uiso 1 1 calc R U . . .
H00C H 0.446017 0.763100 0.257210 0.025 Uiso 1 1 calc R U . . .
C00E C 0.1457(5) 0.7401(3) 0.15066(16) 0.0213(7) Uani 1 1 d . . . . .
H00D H 0.307297 0.757032 0.128629 0.026 Uiso 1 1 calc R U . . .
H00E H 0.069827 0.838293 0.159691 0.026 Uiso 1 1 calc R U . . .
C00F C 0.3577(5) 0.6243(3) 0.35473(16) 0.0220(7) Uani 1 1 d . . . . .
H00F H 0.208746 0.603084 0.384250 0.026 Uiso 1 1 calc R U . . .
H00G H 0.429826 0.528314 0.340682 0.026 Uiso 1 1 calc R U . . .
C00G C -0.0687(5) 0.6079(3) 0.25385(17) 0.0258(8) Uani 1 1 d . . . . .
H00H H -0.156700 0.699241 0.267800 0.031 Uiso 1 1 calc R U . . .
H00I H -0.051528 0.536946 0.301541 0.031 Uiso 1 1 calc R U . . .
C00H C 0.5978(5) 0.6993(3) 0.87817(16) 0.0266(8) Uani 1 1 d . . . . .
H00J H 0.757071 0.739514 0.886248 0.032 Uiso 1 1 calc R U . . .
H00K H 0.622887 0.596354 0.863535 0.032 Uiso 1 1 calc R U . . .
C00I C -0.0043(5) 0.6678(3) 0.09304(17) 0.0261(8) Uani 1 1 d . . . . .
H00L H -0.022291 0.735597 0.044243 0.031 Uiso 1 1 calc R U . . .
H00M H 0.079588 0.574135 0.080347 0.031 Uiso 1 1 calc R U . . .
C00J C 0.4450(6) 0.8460(3) 0.67174(16) 0.0279(8) Uani 1 1 d . . . . .
H00N H 0.285735 0.802027 0.677392 0.033 Uiso 1 1 calc R U . . .
H00O H 0.420788 0.955950 0.669237 0.033 Uiso 1 1 calc R U . . .
C00K C 0.6000(5) 0.7901(3) 0.74188(16) 0.0269(8) Uani 1 1 d . . . . .
H00P H 0.660615 0.686685 0.736348 0.032 Uiso 1 1 calc R U . . .
H00Q H 0.740385 0.853176 0.743119 0.032 Uiso 1 1 calc R U . . .
C00L C -0.2096(6) 0.5388(4) 0.19369(17) 0.0287(8) Uani 1 1 d . . . . .
H00R H -0.126965 0.443787 0.182534 0.034 Uiso 1 1 calc R U . . .
H00S H -0.370455 0.515853 0.214658 0.034 Uiso 1 1 calc R U . . .
C00M C 0.4558(6) 0.6968(3) 0.95239(17) 0.0310(8) Uani 1 1 d . . . . .
H00T H 0.298724 0.653474 0.944567 0.037 Uiso 1 1 calc R U . . .
H00U H 0.542884 0.632485 0.994211 0.037 Uiso 1 1 calc R U . . .
C00N C 0.4311(6) 0.9421(3) 0.83943(17) 0.0289(8) Uani 1 1 d . . . . .
H00V H 0.337998 1.005422 0.798623 0.035 Uiso 1 1 calc R U . . .
H00W H 0.587811 0.987187 0.845319 0.035 Uiso 1 1 calc R U . . .
C00O C 0.2978(6) 0.9374(3) 0.91513(17) 0.0338(8) Uani 1 1 d . . . . .
H00X H 0.279686 1.039730 0.931155 0.041 Uiso 1 1 calc R U . . .
H00Y H 0.135205 0.901551 0.907570 0.041 Uiso 1 1 calc R U . . .

loop_
_atom_site_aniso_label
_atom_site_aniso_U_11
_atom_site_aniso_U_22
_atom_site_aniso_U_33
_atom_site_aniso_U_23
_atom_site_aniso_U_13
_atom_site_aniso_U_12
O001 0.0258(12) 0.0126(11) 0.0250(12) -0.0033(9) -0.0060(9) 0.0048(9)
O002 0.0309(13) 0.0166(12) 0.0274(13) -0.0084(9) 0.0001(10) -0.0015(9)
O003 0.0247(13) 0.0379(14) 0.0281(13) -0.0041(10) -0.0104(10) 0.0007(10)
O004 0.0574(16) 0.0251(12) 0.0210(12) -0.0045(10) -0.0072(11) 0.0014(11)
N005 0.0279(15) 0.0128(13) 0.0178(14) -0.0023(11) 0.0003(11) 0.0005(11)
N006 0.0192(14) 0.0199(14) 0.0154(13) -0.0014(11) -0.0034(11) -0.0010(11)
N007 0.0236(14) 0.0130(13) 0.0231(14) -0.0031(11) -0.0067(11) 0.0005(11)
N008 0.0262(15) 0.0120(13) 0.0231(14) -0.0033(11) -0.0117(12) 0.0036(11)
N009 0.0271(14) 0.0159(13) 0.0201(14) -0.0001(11) 0.0002(12) 0.0013(11)
N00A 0.0354(16) 0.0213(14) 0.0221(14) -0.0046(11) 0.0048(12) -0.0061(13)
C00B 0.0234(17) 0.0187(17) 0.0151(16) -0.0014(13) -0.0050(14) 0.0024(14)
C00C 0.0217(17) 0.0172(16) 0.0118(16) -0.0018(13) 0.0003(13) 0.0017(14)
C00D 0.0187(16) 0.0185(16) 0.0240(17) -0.0010(13) -0.0077(13) -0.0006(13)
C00E 0.0182(16) 0.0236(17) 0.0208(17) 0.0023(13) -0.0052(13) 0.0017(13)
C00F 0.0259(18) 0.0217(17) 0.0186(17) -0.0018(13) -0.0065(14) -0.0038(14)
C00G 0.0210(17) 0.0332(19) 0.0241(18) -0.0056(14) 0.0013(14) -0.0060(14)
C00H 0.0285(18) 0.0208(17) 0.0301(19) -0.0027(14) -0.0106(15) 0.0037(14)
C00I 0.0264(18) 0.0301(19) 0.0219(18) -0.0034(14) -0.0055(14) 0.0010(15)
C00J 0.0326(19) 0.0289(19) 0.0219(18) -0.0013(14) 0.0056(15) -0.0005(15)
C00K 0.0302(19) 0.0227(17) 0.0281(19) -0.0030(14) 0.0022(15) -0.0024(15)
C00L 0.0254(18) 0.036(2) 0.0262(19) -0.0055(16) -0.0025(15) -0.0093(15)
C00M 0.045(2) 0.0231(18) 0.0249(19) -0.0013(14) -0.0100(16) -0.0009(16)
C00N 0.041(2) 0.0186(17) 0.0274(19) -0.0036(14) -0.0011(16) 0.0005(15)
C00O 0.046(2) 0.0262(19) 0.027(2) -0.0016(15) -0.0020(17) 0.0119(17)

loop_
_atom_type_symbol
_atom_type_description
_atom_type_scat_dispersion_real
_atom_type_scat_dispersion_imag
_atom_type_scat_source
C C 0.0033 0.0016 'International Tables Vol C Tables 4.2.6.8 and 6.1.1.4'
H H 0.0000 0.0000 'International Tables Vol C Tables 4.2.6.8 and 6.1.1.4'
N N 0.0061 0.0033 'International Tables Vol C Tables 4.2.6.8 and 6.1.1.4'
O O 0.0106 0.0060 'International Tables Vol C Tables 4.2.6.8 and 6.1.1.4'

loop_
_geom_angle_atom_site_label_1
_geom_angle_atom_site_label_2
_geom_angle_atom_site_label_3
_geom_angle
_geom_angle_site_symmetry_1
_geom_angle_site_symmetry_3
_geom_angle_publ_flag
C00L O003 C00I 109.3(2) . . ?
C00M O004 C00O 110.1(2) . . ?
N008 N005 H005 120.2 . . ?
C00B N005 H005 120.2 . . ?
C00B N005 N008 119.6(2) . . ?
C00E N006 C00D 109.3(2) . . ?
C00G N006 C00D 110.7(2) . . ?
C00G N006 C00E 109.9(2) . . ?
C00C N007 H007 119.6 . . ?
C00C N007 C00F 120.8(2) . . ?
C00F N007 H007 119.6 . . ?
N005 N008 H008 118.8 . . ?
C00C N008 N005 122.3(2) . . ?
C00C N008 H008 118.8 . . ?
C00H N009 C00K 110.9(2) . . ?
C00H N009 C00N 108.4(2) . . ?
C00N N009 C00K 113.1(2) . . ?
C00B N00A H00A 118.4 . . ?
C00B N00A C00J 123.2(2) . . ?
C00J N00A H00A 118.4 . . ?
O002 C00B N005 119.3(3) . . ?
O002 C00B N00A 124.4(3) . . ?
N00A C00B N005 116.2(2) . . ?
O001 C00C N007 123.6(3) . . ?
O001 C00C N008 119.6(3) . . ?
N007 C00C N008 116.8(2) . . ?
N006 C00D H00B 109.3 . . ?
N006 C00D H00C 109.3 . . ?
N006 C00D C00F 111.4(2) . . ?
H00B C00D H00C 108.0 . . ?
C00F C00D H00B 109.3 . . ?
C00F C00D H00C 109.3 . . ?
N006 C00E H00D 109.4 . . ?
N006 C00E H00E 109.4 . . ?
N006 C00E C00I 111.0(2) . . ?
H00D C00E H00E 108.0 . . ?
C00I C00E H00D 109.4 . . ?
C00I C00E H00E 109.4 . . ?
N007 C00F C00D 111.5(2) . . ?
N007 C00F H00F 109.3 . . ?
N007 C00F H00G 109.3 . . ?
C00D C00F H00F 109.3 . . ?
C00D C00F H00G 109.3 . . ?
H00F C00F H00G 108.0 . . ?
N006 C00G H00H 109.4 . . ?
N006 C00G H00I 109.4 . . ?
N006 C00G C00L 111.1(2) . . ?
H00H C00G H00I 108.0 . . ?
C00L C00G H00H 109.4 . . ?
C00L C00G H00I 109.4 . . ?
N009 C00H H00J 109.6 . . ?
N009 C00H H00K 109.6 . . ?
N009 C00H C00M 110.1(2) . . ?
H00J C00H H00K 108.2 . . ?
C00M C00H H00J 109.6 . . ?
C00M C00H H00K 109.6 . . ?
O003 C00I C00E 111.7(2) . . ?
O003 C00I H00L 109.3 . . ?
O003 C00I H00M 109.3 . . ?
C00E C00I H00L 109.3 . . ?
C00E C00I H00M 109.3 . . ?
H00L C00I H00M 107.9 . . ?
N00A C00J H00N 109.5 . . ?
N00A C00J H00O 109.5 . . ?
N00A C00J C00K 110.9(3) . . ?
H00N C00J H00O 108.0 . . ?
C00K C00J H00N 109.5 . . ?
C00K C00J H00O 109.5 . . ?
N009 C00K C00J 112.7(2) . . ?
N009 C00K H00P 109.1 . . ?
N009 C00K H00Q 109.1 . . ?
C00J C00K H00P 109.1 . . ?
C00J C00K H00Q 109.1 . . ?
H00P C00K H00Q 107.8 . . ?
O003 C00L C00G 111.7(2) . . ?
O003 C00L H00R 109.3 . . ?
O003 C00L H00S 109.3 . . ?
C00G C00L H00R 109.3 . . ?
C00G C00L H00S 109.3 . . ?
H00R C00L H00S 107.9 . . ?
O004 C00M C00H 111.3(2) . . ?
O004 C00M H00T 109.4 . . ?
O004 C00M H00U 109.4 . . ?
C00H C00M H00T 109.4 . . ?
C00H C00M H00U 109.4 . . ?
H00T C00M H00U 108.0 . . ?
N009 C00N H00V 109.5 . . ?
N009 C00N H00W 109.5 . . ?
N009 C00N C00O 110.7(2) . . ?
H00V C00N H00W 108.1 . . ?
C00O C00N H00V 109.5 . . ?
C00O C00N H00W 109.5 . . ?
O004 C00O C00N 112.2(3) . . ?
O004 C00O H00X 109.2 . . ?
O004 C00O H00Y 109.2 . . ?
C00N C00O H00X 109.2 . . ?
C00N C00O H00Y 109.2 . . ?
H00X C00O H00Y 107.9 . . ?

loop_
_geom_bond_atom_site_label_1
_geom_bond_atom_site_label_2
_geom_bond_distance
_geom_bond_site_symmetry_2
_geom_bond_publ_flag
O001 C00C 1.243(3) . ?
O002 C00B 1.236(3) . ?
O003 C00I 1.424(3) . ?
O003 C00L 1.421(4) . ?
O004 C00M 1.415(3) . ?
O004 C00O 1.426(4) . ?
N005 H005 0.8800 . ?
N005 N008 1.390(3) . ?
N005 C00B 1.382(3) . ?
N006 C00D 1.468(3) . ?
N006 C00E 1.462(3) . ?
N006 C00G 1.457(3) . ?
N007 H007 0.8800 . ?
N007 C00C 1.338(4) . ?
N007 C00F 1.457(3) . ?
N008 H008 0.8800 . ?
N008 C00C 1.365(3) . ?
N009 C00H 1.460(4) . ?
N009 C00K 1.464(3) . ?
N009 C00N 1.460(3) . ?
N00A H00A 0.8800 . ?
N00A C00B 1.342(4) . ?
N00A C00J 1.453(3) . ?
C00D H00B 0.9900 . ?
C00D H00C 0.9900 . ?
C00D C00F 1.512(4) . ?
C00E H00D 0.9900 . ?
C00E H00E 0.9900 . ?
C00E C00I 1.515(4) . ?
C00F H00F 0.9900 . ?
C00F H00G 0.9900 . ?
C00G H00H 0.9900 . ?
C00G H00I 0.9900 . ?
C00G C00L 1.503(4) . ?
C00H H00J 0.9900 . ?
C00H H00K 0.9900 . ?
C00H C00M 1.503(4) . ?
C00I H00L 0.9900 . ?
C00I H00M 0.9900 . ?
C00J H00N 0.9900 . ?
C00J H00O 0.9900 . ?
C00J C00K 1.516(4) . ?
C00K H00P 0.9900 . ?
C00K H00Q 0.9900 . ?
C00L H00R 0.9900 . ?
C00L H00S 0.9900 . ?
C00M H00T 0.9900 . ?
C00M H00U 0.9900 . ?
C00N H00V 0.9900 . ?
C00N H00W 0.9900 . ?
C00N C00O 1.500(4) . ?
C00O H00X 0.9900 . ?
C00O H00Y 0.9900 . ?

loop_
_geom_torsion_atom_site_label_1
_geom_torsion_atom_site_label_2
_geom_torsion_atom_site_label_3
_geom_torsion_atom_site_label_4
_geom_torsion
_geom_torsion_site_symmetry_1
_geom_torsion_site_symmetry_2
_geom_torsion_site_symmetry_3
_geom_torsion_site_symmetry_4
_geom_torsion_publ_flag
N005 N008 C00C O001 172.5(2) . . . . ?
N005 N008 C00C N007 -8.6(4) . . . . ?
N006 C00D C00F N007 168.5(2) . . . . ?
N006 C00E C00I O003 56.7(3) . . . . ?
N006 C00G C00L O003 -58.0(3) . . . . ?
N008 N005 C00B O002 160.5(3) . . . . ?
N008 N005 C00B N00A -22.2(4) . . . . ?
N009 C00H C00M O004 -59.8(3) . . . . ?
N009 C00N C00O O004 56.5(4) . . . . ?
N00A C00J C00K N009 -164.9(2) . . . . ?
C00B N005 N008 C00C 108.6(3) . . . . ?
C00B N00A C00J C00K -89.3(3) . . . . ?
C00C N007 C00F C00D -142.9(3) . . . . ?
C00D N006 C00E C00I -175.0(2) . . . . ?
C00D N006 C00G C00L 174.9(3) . . . . ?
C00E N006 C00D C00F -171.5(2) . . . . ?
C00E N006 C00G C00L 54.1(3) . . . . ?
C00F N007 C00C O001 4.4(4) . . . . ?
C00F N007 C00C N008 -174.4(2) . . . . ?
C00G N006 C00D C00F 67.4(3) . . . . ?
C00G N006 C00E C00I -53.5(3) . . . . ?
C00H N009 C00K C00J 163.4(2) . . . . ?
C00H N009 C00N C00O -56.6(3) . . . . ?
C00I O003 C00L C00G 59.2(3) . . . . ?
C00J N00A C00B O002 -8.5(5) . . . . ?
C00J N00A C00B N005 174.3(3) . . . . ?
C00K N009 C00H C00M -177.2(2) . . . . ?
C00K N009 C00N C00O -179.9(3) . . . . ?
C00L O003 C00I C00E -58.6(3) . . . . ?
C00M O004 C00O C00N -56.2(3) . . . . ?
C00N N009 C00H C00M 58.1(3) . . . . ?
C00N N009 C00K C00J -74.6(3) . . . . ?
C00O O004 C00M C00H 57.6(3) . . . . ?
